data_7100878
loop_
_publ_author_name
'Takashi Shirahata'
'Tatsuro Imakubo'
'Megumi Kibune'

_publ_section_title
;
New ambient pressure organic superconductors kH- and
kL-(DMEDO-TSeF)2[Au(CN)4](THF)
;
_journal_name_full 'Chemical Communications'
_journal_paper_doi 10.1039/b516940b
_journal_year 2006
_chemical_formula_sum 'C28 H28 Au N4 O5 Se8'
_chemical_formula_weight 1329.19
_space_group_IT_number 62
_symmetry_cell_setting orthorhombic
_symmetry_space_group_name_Hall '-P 2ac 2n'
_symmetry_space_group_name_H-M 'P n m a'
_cell_angle_alpha 90.00
_cell_angle_beta 90.00
_cell_angle_gamma 90.00
_cell_formula_units_Z 4
_cell_length_a 8.3269(13)
_cell_length_b 38.638(6)
_cell_length_c 11.1203(17)
_cell_measurement_temperature 293
_cell_volume 3577.8(9)
_diffrn_ambient_temperature 293
_exptl_crystal_density_diffrn 2.468
_cod_depositor_comments
;
The following automatic conversions were performed:
'_symmetry_cell_setting' value 'Orthorhombic' changed to 'orthorhombic'
according to '/home/saulius/struct/CIF-dictionaries/cif_core.dic'
dictionary named 'cif_core.dic' version 2.4.1 from 2010-06-29.

Automatic conversion script
Id: cif_fix_enum 1527 2010-12-29 10:47:43Z saulius 
;
_cod_database_code 7100878

loop_
_symmetry_equiv_pos_as_xyz
'x, y, z'
'-x+1/2, -y, z+1/2'
'-x, y+1/2, -z'
'x+1/2, -y+1/2, -z+1/2'
'-x, -y, -z'
'x-1/2, y, -z-1/2'
'x, -y-1/2, z'
'-x-1/2, y-1/2, z-1/2'

loop_
_atom_site_label
_atom_site_type_symbol
_atom_site_fract_x
_atom_site_fract_y
_atom_site_fract_z
_atom_site_U_iso_or_equiv
_atom_site_adp_type
_atom_site_occupancy
_atom_site_symmetry_multiplicity
_atom_site_calc_flag
_atom_site_refinement_flags
_atom_site_disorder_assembly
_atom_site_disorder_group
Se1 Se 0.21794(10) 0.476989(19) 0.48708(7) 0.0360(2) Uani 1 1 d . . .
Se2 Se 0.46330(9) 0.47689(2) 0.70920(6) 0.0369(2) Uani 1 1 d . . .
Se3 Se 0.21644(10) 0.56402(2) 0.49126(7) 0.0378(2) Uani 1 1 d . . .
Se4 Se 0.44612(10) 0.56422(2) 0.71640(7) 0.0391(2) Uani 1 1 d . . .
O1 O 0.2012(7) 0.40615(13) 0.5171(5) 0.0457(14) Uani 1 1 d . . .
O2 O 0.4241(7) 0.40655(13) 0.7136(5) 0.0451(14) Uani 1 1 d . . .
C1 C 0.3382(8) 0.50249(17) 0.6005(6) 0.0280(15) Uani 1 1 d . . .
C2 C 0.3337(9) 0.53771(19) 0.6032(6) 0.0308(15) Uani 1 1 d . . .
C3 C 0.2705(9) 0.4346(2) 0.5637(7) 0.0375(18) Uani 1 1 d . A .
C4 C 0.3751(9) 0.43467(18) 0.6569(7) 0.0338(16) Uani 1 1 d . A .
C5 C 0.2668(9) 0.60687(19) 0.5649(7) 0.0381(18) Uani 1 1 d . . .
C6 C 0.3583(9) 0.6070(2) 0.6617(7) 0.0380(18) Uani 1 1 d . . .
C7A C 0.2217(17) 0.3759(3) 0.5945(11) 0.041(3) Uani 0.739(17) 1 d P A 1
H7A1 H 0.1991 0.3550 0.5492 0.050 Uiso 0.739(17) 1 calc PR A 1
H7A2 H 0.1466 0.3771 0.6611 0.050 Uiso 0.739(17) 1 calc PR A 1
C8A C 0.3903(16) 0.3747(3) 0.6419(11) 0.037(3) Uani 0.739(17) 1 d P A 1
H8A1 H 0.4038 0.3544 0.6921 0.045 Uiso 0.739(17) 1 calc PR A 1
H8A2 H 0.4653 0.3731 0.5754 0.045 Uiso 0.739(17) 1 calc PR A 1
C7B C 0.299(5) 0.3762(9) 0.559(4) 0.041(3) Uani 0.261(17) 1 d P A 2
H7B1 H 0.2426 0.3548 0.5407 0.050 Uiso 0.261(17) 1 calc PR A 2
H7B2 H 0.4005 0.3759 0.5166 0.050 Uiso 0.261(17) 1 calc PR A 2
C8B C 0.328(5) 0.3781(9) 0.687(3) 0.037(3) Uani 0.261(17) 1 d P A 2
H8B1 H 0.2266 0.3801 0.7295 0.045 Uiso 0.261(17) 1 calc PR A 2
H8B2 H 0.3808 0.3571 0.7139 0.045 Uiso 0.261(17) 1 calc PR A 2
C9 C 0.1986(11) 0.6379(2) 0.5028(7) 0.050(2) Uani 1 1 d . . .
H9A H 0.2799 0.6554 0.4961 0.075 Uiso 1 1 calc R . .
H9B H 0.1099 0.6467 0.5485 0.075 Uiso 1 1 calc R . .
H9C H 0.1623 0.6314 0.4240 0.075 Uiso 1 1 calc R . .
C10 C 0.4158(13) 0.6380(2) 0.7351(8) 0.060(2) Uani 1 1 d . . .
H10A H 0.4806 0.6527 0.6853 0.090 Uiso 1 1 calc R . .
H10B H 0.4784 0.6301 0.8022 0.090 Uiso 1 1 calc R . .
H10C H 0.3247 0.6508 0.7640 0.090 Uiso 1 1 calc R . .
Au1 Au 0.50250(6) 0.2500 0.59955(4) 0.04755(16) Uani 1 2 d S . .
N1 N 0.3582(13) 0.3073(2) 0.4353(8) 0.082(3) Uani 1 1 d . . .
N2 N 0.6475(14) 0.3086(2) 0.7589(9) 0.093(3) Uani 1 1 d . . .
C11 C 0.4111(12) 0.2865(2) 0.4973(8) 0.055(2) Uani 1 1 d . . .
C12 C 0.5979(14) 0.2866(2) 0.7030(9) 0.064(3) Uani 1 1 d . . .
O1S O 0.771(2) 0.2762(4) 0.404(2) 0.119(10) Uani 0.25 1 d PDU . 3
C1S C 0.801(3) 0.2500 0.323(2) 0.106(10) Uani 0.50 2 d SPDU . 3
C2S C 0.920(3) 0.2290(3) 0.395(2) 0.110(11) Uani 0.25 1 d PDU . 3
C3S C 0.965(3) 0.2500 0.504(2) 0.106(10) Uani 0.50 2 d SPDU . 3
C4S C 0.855(5) 0.2809(7) 0.509(2) 0.105(11) Uani 0.25 1 d PDU . 3
O1T O 0.790(2) 0.2737(6) 0.4602(17) 0.080(7) Uani 0.25 1 d PDU . 4
C1T C 0.792(3) 0.2685(5) 0.3376(16) 0.093(10) Uani 0.25 1 d PDU . 4
C2T C 0.951(3) 0.2500 0.3254(19) 0.147(11) Uani 0.50 2 d SPDU . 4
C3T C 1.031(2) 0.2500 0.447(3) 0.128(11) Uani 0.50 2 d SPDU . 4
C4T C 0.913(4) 0.2647(9) 0.537(2) 0.087(10) Uani 0.25 1 d PDU . 4

loop_
_atom_site_aniso_label
_atom_site_aniso_U_11
_atom_site_aniso_U_22
_atom_site_aniso_U_33
_atom_site_aniso_U_23
_atom_site_aniso_U_13
_atom_site_aniso_U_12
Se1 0.0402(4) 0.0311(4) 0.0367(4) 0.0017(3) -0.0097(3) -0.0002(3)
Se2 0.0428(4) 0.0363(4) 0.0315(4) 0.0018(3) -0.0069(3) -0.0003(3)
Se3 0.0419(5) 0.0338(4) 0.0375(4) -0.0004(3) -0.0085(3) 0.0024(4)
Se4 0.0445(5) 0.0387(4) 0.0340(4) -0.0024(3) -0.0077(3) -0.0029(3)
O1 0.055(4) 0.027(3) 0.055(3) -0.003(3) -0.012(3) 0.000(3)
O2 0.057(3) 0.030(3) 0.048(3) 0.011(2) -0.009(3) 0.003(3)
C1 0.036(4) 0.024(4) 0.024(3) 0.000(3) -0.008(3) -0.002(3)
C2 0.037(4) 0.031(4) 0.025(3) -0.004(3) 0.001(3) 0.001(3)
C3 0.043(4) 0.034(4) 0.036(4) 0.014(3) -0.004(3) 0.004(4)
C4 0.039(4) 0.024(4) 0.038(4) -0.001(3) -0.001(3) 0.000(3)
C5 0.038(4) 0.023(4) 0.053(5) 0.001(3) 0.013(4) -0.003(3)
C6 0.046(5) 0.032(4) 0.036(4) -0.001(3) -0.002(4) -0.004(4)
C7A 0.047(8) 0.023(4) 0.055(8) 0.008(5) 0.001(6) -0.005(6)
C8A 0.053(8) 0.022(5) 0.037(7) 0.004(5) 0.009(5) 0.004(5)
C7B 0.047(8) 0.023(4) 0.055(8) 0.008(5) 0.001(6) -0.005(6)
C8B 0.053(8) 0.022(5) 0.037(7) 0.004(5) 0.009(5) 0.004(5)
C9 0.064(6) 0.034(4) 0.052(5) 0.005(4) -0.003(4) 0.006(4)
C10 0.077(7) 0.040(5) 0.062(6) -0.006(5) -0.015(5) -0.010(5)
Au1 0.0552(3) 0.0364(3) 0.0511(3) 0.000 0.0015(2) 0.000
N1 0.110(8) 0.055(6) 0.080(6) 0.010(5) 0.006(6) 0.008(6)
N2 0.135(9) 0.055(6) 0.089(7) 0.002(6) -0.039(7) -0.025(6)
C11 0.065(6) 0.041(5) 0.058(6) 0.012(4) -0.007(5) 0.010(5)
C12 0.088(8) 0.037(5) 0.067(7) 0.003(5) -0.022(6) -0.005(5)
O1S 0.119(18) 0.14(2) 0.10(2) -0.041(18) -0.050(18) 0.022(16)
C1S 0.098(18) 0.16(2) 0.056(16) 0.000 -0.007(16) 0.000
C2S 0.071(19) 0.15(3) 0.11(2) 0.008(18) 0.042(18) -0.035(17)
C3S 0.062(19) 0.18(2) 0.082(19) 0.000 0.025(15) 0.000
C4S 0.11(2) 0.14(2) 0.07(2) -0.019(19) -0.039(18) 0.018(19)
O1T 0.080(15) 0.109(16) 0.052(16) -0.046(13) -0.047(12) 0.036(13)
C1T 0.107(19) 0.13(2) 0.038(16) -0.030(17) -0.012(17) 0.056(17)
C2T 0.13(2) 0.20(3) 0.102(19) 0.000 0.01(2) 0.000
C3T 0.10(2) 0.17(2) 0.11(2) 0.000 -0.008(18) 0.000
C4T 0.056(19) 0.10(2) 0.10(2) -0.048(16) -0.026(16) 0.052(15)

loop_
_geom_bond_atom_site_label_1
_geom_bond_atom_site_label_2
_geom_bond_distance
_geom_bond_site_symmetry_2
_geom_bond_publ_flag
Se1 C1 1.888(6) . ?
Se1 C3 1.897(7) . ?
Se2 C1 1.877(7) . ?
Se2 C4 1.881(7) . ?
Se3 C2 1.881(7) . ?
Se3 C5 1.894(8) . ?
Se4 C2 1.873(7) . ?
Se4 C6 1.905(8) . ?
O1 C3 1.345(9) . ?
O1 C7A 1.461(12) . ?
O1 C7B 1.49(4) . ?
O2 C4 1.321(8) . ?
O2 C8B 1.39(4) . ?
O2 C8A 1.494(12) . ?
C1 C2 1.361(10) . ?
C3 C4 1.354(10) . ?
C5 C6 1.319(11) . ?
C5 C9 1.495(11) . ?
C6 C10 1.528(10) . ?
C7A C8A 1.500(19) . ?
C7A H7A1 0.9700 . ?
C7A H7A2 0.9700 . ?
C8A H8A1 0.9700 . ?
C8A H8A2 0.9700 . ?
C7B C8B 1.45(6) . ?
C7B H7B1 0.9700 . ?
C7B H7B2 0.9700 . ?
C8B H8B1 0.9700 . ?
C8B H8B2 0.9700 . ?
C9 H9A 0.9600 . ?
C9 H9B 0.9600 . ?
C9 H9C 0.9600 . ?
C10 H10A 0.9600 . ?
C10 H10B 0.9600 . ?
C10 H10C 0.9600 . ?
Au1 C11 1.964(9) 7_565 ?
Au1 C11 1.964(9) . ?
Au1 C12 1.988(10) 7_565 ?
Au1 C12 1.988(10) . ?
N1 C11 1.148(11) . ?
N2 C12 1.130(11) . ?
O1S C2S 1.26(3) 7_565 ?
O1S C4S 1.378(8) . ?
O1S C1S 1.379(8) . ?
C1S O1S 1.379(8) 7_565 ?
C1S C2S 1.510(9) 7_565 ?
C1S C2S 1.510(9) . ?
C2S O1S 1.26(3) 7_565 ?
C2S C4S 1.44(3) 7_565 ?
C2S C3S 1.509(9) . ?
C2S C2S 1.62(3) 7_565 ?
C3S C4S 1.509(9) 7_565 ?
C3S C4S 1.509(9) . ?
C3S C2S 1.509(9) 7_565 ?
C4S C2S 1.44(3) 7_565 ?
O1T C4T 1.378(8) . ?
O1T C1T 1.378(8) . ?
C1T C1T 1.43(4) 7_565 ?
C1T C2T 1.509(9) . ?
C2T C1T 1.509(9) 7_565 ?
C2T C3T 1.509(9) . ?
C3T C4T 1.509(9) . ?
C3T C4T 1.509(9) 7_565 ?
C4T C4T 1.13(7) 7_565 ?
